data_2213769
loop_
_publ_author_name
'Wei-Wei Jin'
'Cai-Bao Chen'
'Xin-Yong Li'

_publ_section_title
;
 2-Nitrobenzyl diphenyl phosphate
;
_journal_coeditor_code FJ2030
_journal_issue 6
_journal_name_full 'Acta Crystallographica Section E'
_journal_page_first o3016
_journal_page_last o3016
_journal_paper_doi 10.1107/S1600536807023379
_journal_volume 63
_journal_year 2007
_chemical_formula_iupac 'C19 H16 N O6 P'
_chemical_formula_moiety 'C19 H16 N O6 P'
_chemical_formula_sum 'C19 H16 N O6 P'
_chemical_formula_weight 385.30
_chemical_name_systematic
;
2-Nitrobenzyl diphenyl phosphate
;
_space_group_IT_number 4
_symmetry_cell_setting monoclinic
_symmetry_space_group_name_Hall 'P 2yb'
_symmetry_space_group_name_H-M 'P 1 21 1'
_atom_sites_solution_hydrogens geom
_atom_sites_solution_primary direct
_atom_sites_solution_secondary difmap
_audit_creation_method SHELXL-97
_cell_angle_alpha 90.00
_cell_angle_beta 90.7270(10)
_cell_angle_gamma 90.00
_cell_formula_units_Z 2
_cell_length_a 6.0641(5)
_cell_length_b 8.9176(8)
_cell_length_c 16.7851(14)
_cell_measurement_reflns_used 4390
_cell_measurement_temperature 295(2)
_cell_measurement_theta_max 27.06
_cell_measurement_theta_min 2.28
_cell_volume 907.62(13)
_computing_cell_refinement 'SAINT (Bruker, 2001)'
_computing_data_collection 'SMART (Bruker, 2001)'
_computing_data_reduction SAINT
_computing_molecular_graphics 'PLATON (Spek, 2003)'
_computing_publication_material 'SHELXTL (Bruker, 2001)'
_computing_structure_refinement 'SHELXL97 (Sheldrick, 1997)'
_computing_structure_solution 'SHELXS97 (Sheldrick, 1997)'
_diffrn_ambient_temperature 295(2)
_diffrn_measured_fraction_theta_full 0.981
_diffrn_measured_fraction_theta_max 0.981
_diffrn_measurement_device_type 'Bruker SMART 4K CCD area-detector diffractometer'
_diffrn_measurement_method 'phi and omega scans'
_diffrn_radiation_monochromator graphite
_diffrn_radiation_source 'fine-focus sealed tube'
_diffrn_radiation_type MoK\a
_diffrn_radiation_wavelength 0.71073
_diffrn_reflns_av_R_equivalents 0.0215
_diffrn_reflns_av_sigmaI/netI 0.0296
_diffrn_reflns_limit_h_max 7
_diffrn_reflns_limit_h_min -7
_diffrn_reflns_limit_k_max 11
_diffrn_reflns_limit_k_min -11
_diffrn_reflns_limit_l_max 21
_diffrn_reflns_limit_l_min -21
_diffrn_reflns_number 9691
_diffrn_reflns_theta_full 28.00
_diffrn_reflns_theta_max 28.00
_diffrn_reflns_theta_min 2.43
_exptl_absorpt_coefficient_mu 0.188
_exptl_absorpt_correction_type none
_exptl_crystal_colour colorless
_exptl_crystal_density_diffrn 1.41
_exptl_crystal_density_method 'not measured'
_exptl_crystal_description block
_exptl_crystal_F_000 400
_exptl_crystal_size_max 0.20
_exptl_crystal_size_mid 0.10
_exptl_crystal_size_min 0.10
_refine_diff_density_max 0.214
_refine_diff_density_min -0.268
_refine_ls_abs_structure_details 'Flack (1983), 1868 Friedel pairs'
_refine_ls_abs_structure_Flack 0.08(7)
_refine_ls_extinction_method none
_refine_ls_goodness_of_fit_ref 1.049
_refine_ls_hydrogen_treatment constr
_refine_ls_matrix_type full
_refine_ls_number_parameters 244
_refine_ls_number_reflns 4190
_refine_ls_number_restraints 1
_refine_ls_restrained_S_all 1.049
_refine_ls_R_factor_all 0.0403
_refine_ls_R_factor_gt 0.0374
_refine_ls_shift/su_max 0.001
_refine_ls_shift/su_mean 0.000
_refine_ls_structure_factor_coef Fsqd
_refine_ls_weighting_details 'calc w=1/[\s^2^(Fo^2^)+(0.0618P)^2^+0.0077P] where P=(Fo^2^+2Fc^2^)/3'
_refine_ls_weighting_scheme calc
_refine_ls_wR_factor_gt 0.0948
_refine_ls_wR_factor_ref 0.0970
_reflns_number_gt 3883
_reflns_number_total 4190
_reflns_threshold_expression >2sigma(I)
_cod_data_source_file fj2030.cif
_cod_data_source_block I
_cod_depositor_comments
;
The following automatic conversions were performed:
'_symmetry_cell_setting' value 'Monoclinic' changed to 'monoclinic'
according to '/home/saulius/struct/CIF-dictionaries/cif_core.dic'
dictionary named 'cif_core.dic' version 2.4.1 from 2010-06-29.

Automatic conversion script
Id: cif_fix_enum 1527 2010-12-29 10:47:43Z saulius 

The following automatic conversions were performed:

'_symmetry_cell_setting' value 'Monoclinic' changed to 'monoclinic'
according to /home/saulius/struct/CIF-dictionaries/cif_core.dic
dictionary named 'cif_core.dic' version 2.4.1 from 2010-06-29.

Automatic conversion script
Id: cif_fix_values 1715 2011-07-08 13:25:40Z adriana 
;
_cod_original_sg_symbol_Hall 'P 2yb '
_cod_original_sg_symbol_H-M 'P 21'
_cod_database_code 2213769
_cod_database_fobs_code 2213769

loop_
_symmetry_equiv_pos_as_xyz
'x, y, z'
'-x, y+1/2, -z'

loop_
_atom_site_type_symbol
_atom_site_label
_atom_site_fract_x
_atom_site_fract_y
_atom_site_fract_z
_atom_site_U_iso_or_equiv
_atom_site_adp_type
_atom_site_calc_flag
_atom_site_refinement_flags
_atom_site_occupancy
C C1 1.1681(3) 0.2682(3) 0.08864(11) 0.0471(4) Uani d . 1
C C2 1.2298(4) 0.1344(3) 0.05385(12) 0.0595(6) Uani d . 1
H H2 1.3592 0.1286 0.0248 0.071 Uiso calc R 1
C C3 1.0996(4) 0.0109(3) 0.06240(12) 0.0631(5) Uani d . 1
H H3 1.1400 -0.0800 0.0396 0.076 Uiso calc R 1
C C4 0.9084(4) 0.0217(3) 0.10492(12) 0.0577(5) Uani d . 1
H H4 0.8189 -0.0623 0.1103 0.069 Uiso calc R 1
C C5 0.8472(3) 0.1545(2) 0.13962(11) 0.0480(4) Uani d . 1
H H5 0.7168 0.1586 0.1681 0.058 Uiso calc R 1
C C6 0.9758(3) 0.2833(2) 0.13314(10) 0.0416(4) Uani d . 1
C C7 0.9080(3) 0.4270(2) 0.17274(11) 0.0455(4) Uani d . 1
H H7A 1.0211 0.4589 0.2104 0.055 Uiso calc R 1
H H7B 0.8881 0.5053 0.1332 0.055 Uiso calc R 1
C C8 0.5830(3) 0.8082(2) 0.26077(10) 0.0407(4) Uani d . 1
C C9 0.3789(4) 0.8659(2) 0.24225(14) 0.0581(5) Uani d . 1
H H9 0.2799 0.8122 0.2105 0.070 Uiso calc R 1
C C10 0.3237(4) 1.0049(3) 0.27156(16) 0.0709(6) Uani d . 1
H H10 0.1863 1.0457 0.2593 0.085 Uiso calc R 1
C C11 0.4677(5) 1.0833(3) 0.31827(16) 0.0687(7) Uani d . 1
H H11 0.4287 1.1774 0.3374 0.082 Uiso calc R 1
C C12 0.6692(4) 1.0244(3) 0.33722(14) 0.0680(6) Uani d . 1
H H12 0.7661 1.0780 0.3698 0.082 Uiso calc R 1
C C13 0.7307(3) 0.8847(2) 0.30818(12) 0.0536(5) Uani d . 1
H H13 0.8682 0.8442 0.3206 0.064 Uiso calc R 1
C C14 0.7906(3) 0.42840(18) 0.40687(9) 0.0369(3) Uani d . 1
C C15 0.9879(3) 0.3524(2) 0.41512(12) 0.0465(4) Uani d . 1
H H15 1.1001 0.3658 0.3785 0.056 Uiso calc R 1
C C16 1.0152(4) 0.2558(3) 0.47902(13) 0.0575(5) Uani d . 1
H H16 1.1469 0.2035 0.4853 0.069 Uiso calc R 1
C C17 0.8504(4) 0.2363(2) 0.53315(13) 0.0554(5) Uani d . 1
H H17 0.8708 0.1716 0.5761 0.066 Uiso calc R 1
C C18 0.6538(3) 0.3128(2) 0.52381(11) 0.0525(5) Uani d . 1
H H18 0.5415 0.2987 0.5603 0.063 Uiso calc R 1
C C19 0.6229(3) 0.4103(2) 0.46058(10) 0.0446(4) Uani d . 1
H H19 0.4912 0.4627 0.4544 0.054 Uiso calc R 1
N N1 1.3160(3) 0.3970(2) 0.07554(10) 0.0561(4) Uani d . 1
O O1 1.4834(3) 0.3768(3) 0.03849(12) 0.0898(6) Uani d . 1
O O2 1.2634(3) 0.5195(2) 0.10143(10) 0.0750(4) Uani d . 1
O O3 0.7011(2) 0.39994(15) 0.21402(8) 0.0467(3) Uani d . 1
O O4 0.3803(2) 0.48193(15) 0.29503(8) 0.0497(3) Uani d . 1
O O5 0.6448(2) 0.66933(14) 0.22804(7) 0.0467(3) Uani d . 1
O O6 0.7736(2) 0.53291(14) 0.34462(7) 0.0445(3) Uani d . 1
P P1 0.60419(7) 0.51722(5) 0.27268(2) 0.03749(11) Uani d . 1

loop_
_atom_site_aniso_label
_atom_site_aniso_U_11
_atom_site_aniso_U_22
_atom_site_aniso_U_33
_atom_site_aniso_U_12
_atom_site_aniso_U_13
_atom_site_aniso_U_23
C1 0.0406(9) 0.0635(12) 0.0372(9) 0.0015(8) 0.0018(7) 0.0020(8)
C2 0.0499(12) 0.0801(16) 0.0487(10) 0.0117(11) 0.0109(9) -0.0105(11)
C3 0.0671(13) 0.0659(13) 0.0565(11) 0.0134(13) 0.0070(9) -0.0201(11)
C4 0.0644(12) 0.0523(10) 0.0566(10) -0.0039(11) 0.0058(9) -0.0096(11)
C5 0.0475(10) 0.0521(10) 0.0446(9) 0.0000(9) 0.0082(7) -0.0051(8)
C6 0.0389(9) 0.0503(10) 0.0357(8) 0.0020(7) 0.0016(6) -0.0002(7)
C7 0.0444(10) 0.0475(10) 0.0450(9) -0.0043(8) 0.0106(8) -0.0042(8)
C8 0.0481(10) 0.0353(8) 0.0387(8) 0.0004(7) 0.0039(7) 0.0063(7)
C9 0.0539(12) 0.0493(11) 0.0709(13) 0.0040(9) -0.0128(10) 0.0028(10)
C10 0.0636(13) 0.0541(13) 0.0950(17) 0.0157(12) 0.0072(12) 0.0089(13)
C11 0.0900(18) 0.0394(10) 0.0775(15) -0.0010(11) 0.0233(13) -0.0038(10)
C12 0.0841(16) 0.0547(12) 0.0652(12) -0.0249(14) -0.0009(11) -0.0077(13)
C13 0.0475(11) 0.0555(12) 0.0577(11) -0.0097(9) -0.0047(9) 0.0046(9)
C14 0.0406(9) 0.0314(8) 0.0386(7) -0.0039(6) -0.0019(6) -0.0029(6)
C15 0.0350(9) 0.0470(10) 0.0576(10) -0.0027(8) 0.0038(8) 0.0022(8)
C16 0.0446(11) 0.0514(11) 0.0761(15) 0.0056(9) -0.0096(10) 0.0092(11)
C17 0.0690(14) 0.0455(10) 0.0513(11) 0.0000(9) -0.0125(10) 0.0092(9)
C18 0.0586(12) 0.0555(11) 0.0435(9) -0.0019(9) 0.0080(8) 0.0018(9)
C19 0.0430(10) 0.0440(9) 0.0470(9) 0.0055(7) 0.0054(7) -0.0015(8)
N1 0.0447(9) 0.0784(13) 0.0453(8) -0.0064(9) 0.0064(7) 0.0105(9)
O1 0.0597(10) 0.1117(16) 0.0989(13) -0.0036(10) 0.0374(10) 0.0141(12)
O2 0.0738(10) 0.0738(10) 0.0778(10) -0.0244(10) 0.0200(8) -0.0061(10)
O3 0.0446(7) 0.0426(7) 0.0532(7) -0.0040(5) 0.0128(6) -0.0068(6)
O4 0.0392(7) 0.0580(9) 0.0520(7) 0.0011(5) 0.0053(5) 0.0027(6)
O5 0.0587(8) 0.0401(6) 0.0414(6) 0.0050(6) 0.0087(5) 0.0037(5)
O6 0.0471(6) 0.0403(6) 0.0460(6) -0.0067(6) -0.0018(5) 0.0079(6)
P1 0.0378(2) 0.0362(2) 0.0386(2) 0.00156(19) 0.00463(15) 0.00116(18)

loop_
_atom_type_symbol
_atom_type_description
_atom_type_scat_dispersion_real
_atom_type_scat_dispersion_imag
_atom_type_scat_source
C C 0.0033 0.0016 'International Tables Vol C Tables 4.2.6.8 and 6.1.1.4'
H H 0.0000 0.0000 'International Tables Vol C Tables 4.2.6.8 and 6.1.1.4'
N N 0.0061 0.0033 'International Tables Vol C Tables 4.2.6.8 and 6.1.1.4'
O O 0.0106 0.0060 'International Tables Vol C Tables 4.2.6.8 and 6.1.1.4'
P P 0.1023 0.0942 'International Tables Vol C Tables 4.2.6.8 and 6.1.1.4'

loop_
_geom_angle_atom_site_label_1
_geom_angle_atom_site_label_2
_geom_angle_atom_site_label_3
_geom_angle
C2 C1 C6 122.76(19)
C2 C1 N1 116.14(17)
C6 C1 N1 121.10(19)
C3 C2 C1 119.48(18)
C3 C2 H2 120.3
C1 C2 H2 120.3
C2 C3 C4 119.5(2)
C2 C3 H3 120.3
C4 C3 H3 120.3
C3 C4 C5 121.1(2)
C3 C4 H4 119.5
C5 C4 H4 119.5
C4 C5 C6 121.55(18)
C4 C5 H5 119.2
C6 C5 H5 119.2
C5 C6 C1 115.66(17)
C5 C6 C7 120.78(15)
C1 C6 C7 123.56(17)
O3 C7 C6 108.07(14)
O3 C7 H7A 110.1
C6 C7 H7A 110.1
O3 C7 H7B 110.1
C6 C7 H7B 110.1
H7A C7 H7B 108.4
C13 C8 C9 121.7(2)
C13 C8 O5 119.27(17)
C9 C8 O5 119.02(17)
C8 C9 C10 118.6(2)
C8 C9 H9 120.7
C10 C9 H9 120.7
C11 C10 C9 120.8(2)
C11 C10 H10 119.6
C9 C10 H10 119.6
C10 C11 C12 120.2(2)
C10 C11 H11 119.9
C12 C11 H11 119.9
C11 C12 C13 120.4(2)
C11 C12 H12 119.8
C13 C12 H12 119.8
C8 C13 C12 118.2(2)
C8 C13 H13 120.9
C12 C13 H13 120.9
C19 C14 C15 121.53(17)
C19 C14 O6 121.17(16)
C15 C14 O6 117.15(15)
C14 C15 C16 118.56(17)
C14 C15 H15 120.7
C16 C15 H15 120.7
C17 C16 C15 120.8(2)
C17 C16 H16 119.6
C15 C16 H16 119.6
C16 C17 C18 119.84(19)
C16 C17 H17 120.1
C18 C17 H17 120.1
C17 C18 C19 120.42(18)
C17 C18 H18 119.8
C19 C18 H18 119.8
C14 C19 C18 118.83(18)
C14 C19 H19 120.6
C18 C19 H19 120.6
O1 N1 O2 122.8(2)
O1 N1 C1 118.4(2)
O2 N1 C1 118.81(16)
C7 O3 P1 121.49(11)
C8 O5 P1 121.98(10)
C14 O6 P1 123.41(11)
O4 P1 O3 112.38(8)
O4 P1 O5 117.69(8)
O3 P1 O5 102.46(7)
O4 P1 O6 115.06(7)
O3 P1 O6 107.19(8)
O5 P1 O6 100.58(7)

loop_
_geom_bond_atom_site_label_1
_geom_bond_atom_site_label_2
_geom_bond_distance
C1 C2 1.382(3)
C1 C6 1.399(2)
C1 N1 1.476(3)
C2 C3 1.364(4)
C2 H2 0.9300
C3 C4 1.372(3)
C3 H3 0.9300
C4 C5 1.373(3)
C4 H4 0.9300
C5 C6 1.394(3)
C5 H5 0.9300
C6 C7 1.503(3)
C7 O3 1.461(2)
C7 H7A 0.9700
C7 H7B 0.9700
C8 C13 1.372(3)
C8 C9 1.373(3)
C8 O5 1.408(2)
C9 C10 1.376(3)
C9 H9 0.9300
C10 C11 1.360(4)
C10 H10 0.9300
C11 C12 1.363(4)
C11 H11 0.9300
C12 C13 1.390(4)
C12 H12 0.9300
C13 H13 0.9300
C14 C19 1.377(2)
C14 C15 1.381(3)
C14 O6 1.403(2)
C15 C16 1.384(3)
C15 H15 0.9300
C16 C17 1.370(3)
C16 H16 0.9300
C17 C18 1.381(3)
C17 H17 0.9300
C18 C19 1.383(3)
C18 H18 0.9300
C19 H19 0.9300
N1 O1 1.211(2)
N1 O2 1.219(3)
O3 P1 1.5568(13)
O4 P1 1.4475(14)
O5 P1 1.5706(13)
O6 P1 1.5815(13)

loop_
_geom_hbond_atom_site_label_D
_geom_hbond_atom_site_label_H
_geom_hbond_atom_site_label_A
_geom_hbond_site_symmetry_A
_geom_hbond_distance_DH
_geom_hbond_distance_HA
_geom_hbond_distance_DA
_geom_hbond_angle_DHA
C15 H15 O4 1_655 0.93 2.45 3.344(2) 162.2
C7 H7A O4 1_655 0.97 2.59 3.537(2) 164.3

loop_
_geom_torsion_atom_site_label_1
_geom_torsion_atom_site_label_2
_geom_torsion_atom_site_label_3
_geom_torsion_atom_site_label_4
_geom_torsion
C6 C1 C2 C3 0.2(3)
N1 C1 C2 C3 -179.07(19)
C1 C2 C3 C4 0.5(3)
C2 C3 C4 C5 -0.6(3)
C3 C4 C5 C6 0.0(3)
C4 C5 C6 C1 0.6(3)
C4 C5 C6 C7 -178.93(18)
C2 C1 C6 C5 -0.8(3)
N1 C1 C6 C5 178.51(17)
C2 C1 C6 C7 178.76(19)
N1 C1 C6 C7 -2.0(3)
C5 C6 C7 O3 0.0(2)
C1 C6 C7 O3 -179.49(16)
C13 C8 C9 C10 0.8(3)
O5 C8 C9 C10 -177.09(18)
C8 C9 C10 C11 -0.3(4)
C9 C10 C11 C12 -0.5(4)
C10 C11 C12 C13 0.9(4)
C9 C8 C13 C12 -0.4(3)
O5 C8 C13 C12 177.48(16)
C11 C12 C13 C8 -0.5(3)
C19 C14 C15 C16 0.2(3)
O6 C14 C15 C16 175.83(17)
C14 C15 C16 C17 -0.2(3)
C15 C16 C17 C18 0.5(3)
C16 C17 C18 C19 -0.6(3)
C15 C14 C19 C18 -0.4(3)
O6 C14 C19 C18 -175.85(17)
C17 C18 C19 C14 0.6(3)
C2 C1 N1 O1 -2.7(3)
C6 C1 N1 O1 177.95(18)
C2 C1 N1 O2 176.26(19)
C6 C1 N1 O2 -3.1(3)
C6 C7 O3 P1 169.83(12)
C13 C8 O5 P1 89.90(19)
C9 C8 O5 P1 -92.19(19)
C19 C14 O6 P1 -67.5(2)
C15 C14 O6 P1 116.86(16)
C7 O3 P1 O4 168.89(14)
C7 O3 P1 O5 41.62(15)
C7 O3 P1 O6 -63.76(15)
C8 O5 P1 O4 56.83(16)
C8 O5 P1 O3 -179.38(14)
C8 O5 P1 O6 -68.94(14)
C14 O6 P1 O4 47.55(15)
C14 O6 P1 O3 -78.22(14)
C14 O6 P1 O5 175.07(13)

loop_
_cod_related_entry_id
_cod_related_entry_database
_cod_related_entry_code
1 ChemSpider 21124460
